data_2006716
loop_
_publ_author_name
'Merino, Pedro'
'Merchan, Francisco L.'
'Tejero, Tomas'
'Franco, Santiago'

_publ_section_title
;Chiral Hydroxylamines. IV.
 1-(<i>N</i>-Benzyl-<i>N</i>-hydroxyamino)-2:3;4:5-di-<i>O</i>-isopropylidene-\a-<small>D</small>-mannofuranose
;
_journal_issue 11
_journal_name_full 'Acta Crystallographica Section C'
_journal_page_first 1703
_journal_page_last 1705
_journal_paper_doi 10.1107/S010827019700913X
_journal_volume 53
_journal_year 1997
_chemical_formula_sum 'C19 H27 N O6'
_chemical_formula_weight 365.42
_chemical_melting_point 389
_chemical_name_systematic
;
 N-Benzyl-1-(hydroxyamino)-2:3;4:5-di-O-isopropylidene-\a-D-mannofuranose
;
_space_group_IT_number 19
_symmetry_cell_setting orthorhombic
_symmetry_space_group_name_Hall 'P 2ac 2ab'
_symmetry_space_group_name_H-M 'P 21 21 21'
_audit_creation_method SHELXL
_cell_angle_alpha 90.00
_cell_angle_beta 90.00
_cell_angle_gamma 90.00
_cell_formula_units_Z 4
_cell_length_a 5.4700(10)
_cell_length_b 18.310(4)
_cell_length_c 18.880(4)
_cell_measurement_reflns_used 77
_cell_measurement_temperature 173(2)
_cell_measurement_theta_max 24.772
_cell_measurement_theta_min 8.063
_cell_volume 1890.9(7)
_computing_cell_refinement XSCANS
_computing_data_collection 'XSCANS (Siemens, 1992)'
_computing_data_reduction XSCANS
_computing_molecular_graphics 'SHELXTL-Plus (Sheldrick, 1991)'
_computing_publication_material SHELXTL-Plus
_computing_structure_refinement 'SHELXL93 (Sheldrick, 1993)'
_computing_structure_solution 'SHELXS86 (Sheldrick, 1990)'
_diffrn_ambient_temperature 173(2)
_diffrn_measurement_device_type 'Siemens P4'
_diffrn_measurement_method '2\q/\w scans'
_diffrn_radiation_monochromator graphite
_diffrn_radiation_source 'normal-focus sealed tube'
_diffrn_radiation_type MoK\a
_diffrn_radiation_wavelength 0.71073
_diffrn_reflns_av_R_equivalents 0.129
_diffrn_reflns_av_sigmaI/netI 0.0689
_diffrn_reflns_limit_h_max 6
_diffrn_reflns_limit_h_min -1
_diffrn_reflns_limit_k_max 21
_diffrn_reflns_limit_k_min -1
_diffrn_reflns_limit_l_max 22
_diffrn_reflns_limit_l_min -1
_diffrn_reflns_number 2639
_diffrn_reflns_theta_max 25.03
_diffrn_reflns_theta_min 2.16
_diffrn_standards_decay_% 9.59
_diffrn_standards_interval_count 97
_diffrn_standards_number 3
_exptl_absorpt_coefficient_mu 0.095
_exptl_absorpt_correction_type none
_exptl_crystal_colour colourless
_exptl_crystal_density_diffrn 1.284
_exptl_crystal_density_meas ?
_exptl_crystal_description 'transparent block'
_exptl_crystal_F_000 784
_exptl_crystal_size_max 0.22
_exptl_crystal_size_mid 0.16
_exptl_crystal_size_min 0.08
_refine_diff_density_max 0.367
_refine_diff_density_min -0.321
_refine_ls_extinction_method none
_refine_ls_goodness_of_fit_all 1.078
_refine_ls_goodness_of_fit_ref 1.080
_refine_ls_hydrogen_treatment constr
_refine_ls_matrix_type full
_refine_ls_number_parameters 240
_refine_ls_number_reflns 2219
_refine_ls_number_restraints 0
_refine_ls_restrained_S_all 1.883
_refine_ls_restrained_S_obs 1.080
_refine_ls_R_factor_all 0.102
_refine_ls_R_factor_gt 0.069
_refine_ls_shift/su_max -0.003
_refine_ls_shift/su_mean 0.000
_refine_ls_structure_factor_coef Fsqd
_refine_ls_weighting_details 'w = 1/[\s^2^(Fo^2^)+(0.1276P)^2^+1.079P] where P=(Fo^2^+2Fc^2^)/3'
_refine_ls_weighting_scheme calc
_refine_ls_wR_factor_all 0.340
_refine_ls_wR_factor_ref 0.174
_reflns_number_gt 1925
_reflns_number_total 2447
_reflns_threshold_expression I>2\s(I)
_cod_data_source_file na1319.cif
_cod_data_source_block mano2
_cod_depositor_comments
;
The following automatic conversions were performed:
'_symmetry_cell_setting' value 'Orthorhombic' changed to 'orthorhombic'
according to '/home/saulius/struct/CIF-dictionaries/cif_core.dic'
dictionary named 'cif_core.dic' version 2.4.1 from 2010-06-29.

Automatic conversion script
Id: cif_fix_enum 1527 2010-12-29 10:47:43Z saulius 

The following automatic conversions were performed:

'_chemical_melting_point' value '389 K' was changed to '389' - the
value should be numeric and without a unit designator.

Automatic conversion script
Id: cif_fix_values 1646 2011-03-28 12:23:43Z adriana 

The following automatic conversions were performed:

'_exptl_crystal_density_meas' value 'not measured' was changed to '?'
- the value is perceived as not measured.

Automatic conversion script
Id: cif_fix_values 3008 2015-01-20 13:52:24Z robertas 

The following automatic conversions were performed:

'_refine_ls_weighting_scheme' value 'calc w =
1/[\s^2^(Fo^2^)+(0.1276P)^2^+1.079P] where P=(Fo^2^+2Fc^2^)/3' was
changed to 'calc'. New tag '_refine_ls_weighting_details' was
created. The value of the new tag was set to 'w =
1/[\s^2^(Fo^2^)+(0.1276P)^2^+1.079P] where P=(Fo^2^+2Fc^2^)/3'.

Automatic conversion script
Id: cif_fix_values 3143 2015-03-26 13:38:13Z robertas 
;
_cod_database_code 2006716

loop_
_symmetry_equiv_pos_as_xyz
'x, y, z'
'-x+1/2, -y, z+1/2'
'-x, y+1/2, -z+1/2'
'x+1/2, -y+1/2, -z'

loop_
_atom_site_label
_atom_site_fract_x
_atom_site_fract_y
_atom_site_fract_z
_atom_site_U_iso_or_equiv
_atom_site_adp_type
_atom_site_calc_flag
_atom_site_refinement_flags
_atom_site_occupancy
_atom_site_disorder_group
_atom_site_type_symbol
N1 -.1514(7) .7317(2) .1900(2) .0228(9) Uani d . 1 . N
O1 -.2899(6) .7906(2) .1594(2) .0271(8) Uani d . 1 . O
H(O) -.4398(8) .783(2) .165(4) .10(3) Uiso calc R 1 . H
O2 .2043(6) .8111(2) .1963(2) .0249(8) Uani d . 1 . O
O3 .0070(7) .7852(2) .3620(2) .0339(9) Uani d . 1 . O
O4 .2417(6) .8831(2) .3345(2) .0296(8) Uani d . 1 . O
O5 .2827(7) 1.0073(2) .2121(2) .0344(9) Uani d . 1 . O
O6 .5326(8) 1.0120(2) .1148(2) .0406(10) Uani d . 1 . O
C1 .0343(8) .7641(2) .2343(3) .0230(10) Uani d . 1 . C
H1 .1307(8) .7235(2) .2562(3) .032(5) Uiso calc R 1 . H
C2 -.0733(9) .8103(2) .2946(2) .0259(11) Uani d . 1 . C
H2 -.2557(9) .8127(2) .2918(2) .032(5) Uiso calc R 1 . H
C3 .0423(9) .8858(3) .2853(2) .0252(10) Uani d . 1 . C
H3 -.0742(9) .9266(3) .2951(2) .032(5) Uiso calc R 1 . H
C4 .1368(9) .8856(3) .2097(2) .0257(10) Uani d . 1 . C
H4 .0000(9) .8993(3) .1771(2) .032(5) Uiso calc R 1 . H
C5 .3532(9) .9346(3) .1948(3) .0266(11) Uani d . 1 . C
H5 .4963(9) .9193(3) .2243(3) .032(5) Uiso calc R 1 . H
C6 .4274(11) .9412(3) .1184(3) .0333(12) Uani d . 1 . C
H6A .5480(11) .9032(3) .1055(3) .032(5) Uiso calc R 1 . H
H6B .2839(11) .9371(3) .0867(3) .032(5) Uiso calc R 1 . H
C7 .3967(10) 1.0564(3) .1628(3) .0323(12) Uani d . 1 . C
C8 .1552(9) .8410(3) .3931(2) .0261(11) Uani d . 1 . C
C9 .5755(13) 1.1053(4) .2011(4) .058(2) Uani d . 1 . C
H9A .4868(13) 1.1366(4) .2345(4) .072(7) Uiso calc R 1 . H
H9B .6623(13) 1.1358(4) .1667(4) .072(7) Uiso calc R 1 . H
H9C .6935(13) 1.0752(4) .2271(4) .072(7) Uiso calc R 1 . H
C10 .1982(14) 1.0984(4) .1256(4) .058(2) Uani d . 1 . C
H10A .1091(14) 1.1282(4) .1602(4) .072(7) Uiso calc R 1 . H
H10B .0850(14) 1.0642(4) .1029(4) .072(7) Uiso calc R 1 . H
H10C .2711(14) 1.1303(4) .0896(4) .072(7) Uiso calc R 1 . H
C11 .0035(12) .8878(3) .4428(3) .0356(13) Uani d . 1 . C
H11A -.0539(12) .8580(3) .4826(3) .072(7) Uiso calc R 1 . H
H11B -.1373(12) .9076(3) .4171(3) .072(7) Uiso calc R 1 . H
H11C .1039(12) .9281(3) .4608(3) .072(7) Uiso calc R 1 . H
C12 .3704(11) .8063(4) .4300(3) .0463(15) Uani d . 1 . C
H12A .3125(11) .7774(4) .4703(3) .072(7) Uiso calc R 1 . H
H12B .4814(11) .8446(4) .4469(3) .072(7) Uiso calc R 1 . H
H12C .4574(11) .7745(4) .3967(3) .072(7) Uiso calc R 1 . H
C13 -.0477(9) .6895(3) .1301(2) .0258(10) Uani d . 1 . C
H13A .0815(9) .6563(3) .1479(2) .032(5) Uiso calc R 1 . H
H13B .0274(9) .7234(3) .0956(2) .032(5) Uiso calc R 1 . H
C14 -.2454(9) .6454(3) .0941(2) .0254(11) Uani d . 1 . C
C15 -.3681(11) .6720(3) .0354(3) .0342(12) Uani d . 1 . C
H15 -.3241(11) .7181(3) .0162(3) .042(7) Uiso calc R 1 . H
C16 -.5551(11) .6317(3) .0042(3) .0356(13) Uani d . 1 . C
H16 -.6391(11) .6509(3) -.0358(3) .042(7) Uiso calc R 1 . H
C17 -.6191(11) .5647(3) .0307(3) .0349(13) Uani d . 1 . C
H17 -.7469(11) .5375(3) .0092(3) .042(7) Uiso calc R 1 . H
C18 -.4971(13) .5365(3) .0892(3) .0413(14) Uani d . 1 . C
H18 -.5410(13) .4901(3) .1078(3) .042(7) Uiso calc R 1 . H
C19 -.3087(11) .5771(3) .1203(3) .0355(13) Uani d . 1 . C
H19 -.2231(11) .5576(3) .1598(3) .042(7) Uiso calc R 1 . H

loop_
_atom_site_aniso_label
_atom_site_aniso_U_11
_atom_site_aniso_U_22
_atom_site_aniso_U_33
_atom_site_aniso_U_12
_atom_site_aniso_U_13
_atom_site_aniso_U_23
N1 .018(2) .020(2) .030(2) .001(2) .001(2) .000(2)
O1 .011(2) .031(2) .039(2) .0015(15) -.001(2) .0019(14)
O2 .013(2) .026(2) .036(2) -.0053(15) .0051(15) -.0033(14)
O3 .037(2) .032(2) .032(2) -.017(2) -.003(2) -.0005(14)
O4 .021(2) .037(2) .031(2) -.006(2) -.002(2) .0011(15)
O5 .036(2) .028(2) .039(2) -.012(2) .012(2) -.0036(15)
O6 .034(2) .033(2) .055(2) -.008(2) .018(2) -.004(2)
C1 .009(2) .024(2) .037(2) -.005(2) .001(2) .005(2)
C2 .015(2) .032(2) .031(2) -.006(2) -.001(2) .000(2)
C3 .015(2) .030(2) .031(2) -.004(2) -.005(2) .001(2)
C4 .016(2) .029(2) .032(2) -.001(2) .000(2) .000(2)
C5 .014(2) .028(2) .038(3) -.001(2) .001(2) -.004(2)
C6 .029(3) .027(2) .045(3) -.006(2) .007(3) -.004(2)
C7 .025(3) .028(2) .044(3) -.005(2) .014(3) -.003(2)
C8 .023(3) .026(2) .029(2) -.006(2) .002(2) .000(2)
C9 .042(4) .054(4) .077(4) -.019(4) .018(4) -.018(3)
C10 .048(4) .055(4) .071(4) .019(4) .020(4) .016(3)
C11 .034(3) .040(3) .033(2) -.003(3) -.002(3) -.002(2)
C12 .028(3) .064(4) .047(3) .005(3) -.002(3) .010(3)
C13 .014(2) .027(2) .036(2) -.001(2) .002(2) -.002(2)
C14 .016(2) .032(2) .029(2) .002(2) -.003(2) -.005(2)
C15 .037(3) .030(3) .036(3) -.003(3) -.005(3) -.004(2)
C16 .034(3) .035(3) .038(3) .003(3) -.013(3) .000(2)
C17 .029(3) .031(2) .045(3) -.007(3) -.006(3) -.006(2)
C18 .040(3) .033(3) .051(3) -.006(3) -.011(3) .006(2)
C19 .033(3) .034(3) .039(3) .000(3) -.011(3) -.002(2)

loop_
_atom_type_symbol
_atom_type_description
_atom_type_scat_dispersion_real
_atom_type_scat_dispersion_imag
_atom_type_scat_source
C C 0.0033 0.0016 'International Tables Vol C Tables 4.2.6.8 and 6.1.1.4'
H H 0.0000 0.0000 'International Tables Vol C Tables 4.2.6.8 and 6.1.1.4'
N N 0.0061 0.0033 'International Tables Vol C Tables 4.2.6.8 and 6.1.1.4'
O O 0.0106 0.0060 'International Tables Vol C Tables 4.2.6.8 and 6.1.1.4'

loop_
_geom_angle_atom_site_label_1
_geom_angle_atom_site_label_2
_geom_angle_atom_site_label_3
_geom_angle
_geom_angle_publ_flag
O1 N1 C1 107.2(3) yes
O1 N1 C13 106.6(3) yes
C1 N1 C13 112.8(4) yes
N1 O1 H(O) 109.5(2) ?
C4 O2 C1 108.1(3) yes
C2 O3 C8 108.2(3) yes
C8 O4 C3 105.5(3) yes
C5 O5 C7 108.6(4) yes
C6 O6 C7 106.2(4) yes
N1 C1 O2 114.0(4) yes
N1 C1 C2 112.7(4) yes
O2 C1 C2 106.5(3) yes
N1 C1 H1 107.8(2) ?
O2 C1 H1 107.8(2) ?
C2 C1 H1 107.8(3) ?
O3 C2 C3 105.4(4) yes
O3 C2 C1 111.5(4) yes
C3 C2 C1 104.8(4) ?
O3 C2 H2 111.6(2) ?
C3 C2 H2 111.6(3) ?
C1 C2 H2 111.6(2) ?
O4 C3 C4 110.5(4) ?
O4 C3 C2 102.2(4) yes
C4 C3 C2 104.2(4) yes
O4 C3 H3 113.0(2) ?
C4 C3 H3 113.0(3) ?
C2 C3 H3 113.0(3) ?
O2 C4 C5 109.2(4) ?
O2 C4 C3 104.7(4) yes
C5 C4 C3 116.1(4) ?
O2 C4 H4 108.8(2) ?
C5 C4 H4 108.8(3) ?
C3 C4 H4 108.8(3) ?
O5 C5 C6 102.6(4) yes
O5 C5 C4 107.5(4) ?
C6 C5 C4 116.0(4) yes
O5 C5 H5 110.2(3) ?
C6 C5 H5 110.2(3) ?
C4 C5 H5 110.2(3) ?
O6 C6 C5 103.2(4) yes
O6 C6 H6A 111.1(3) ?
C5 C6 H6A 111.1(3) ?
O6 C6 H6B 111.1(3) ?
C5 C6 H6B 111.1(3) ?
H6A C6 H6B 109.1 ?
O6 C7 O5 106.3(4) yes
O6 C7 C10 111.9(5) ?
O5 C7 C10 108.0(5) ?
O6 C7 C9 107.7(4) ?
O5 C7 C9 109.9(5) ?
C10 C7 C9 112.8(5) ?
O4 C8 O3 104.7(3) yes
O4 C8 C12 109.0(4) ?
O3 C8 C12 109.4(4) ?
O4 C8 C11 110.8(4) ?
O3 C8 C11 110.3(4) ?
C12 C8 C11 112.3(5) ?
C7 C9 H9A 109.5(3) ?
C7 C9 H9B 109.5(3) ?
H9A C9 H9B 109.5 ?
C7 C9 H9C 109.5(3) ?
H9A C9 H9C 109.5 ?
H9B C9 H9C 109.5 ?
C7 C10 H10A 109.5(3) ?
C7 C10 H10B 109.5(4) ?
H10A C10 H10B 109.5 ?
C7 C10 H10C 109.5(3) ?
H10A C10 H10C 109.5 ?
H10B C10 H10C 109.5 ?
C8 C11 H11A 109.5(3) ?
C8 C11 H11B 109.5(3) ?
H11A C11 H11B 109.5 ?
C8 C11 H11C 109.5(3) ?
H11A C11 H11C 109.5 ?
H11B C11 H11C 109.5 ?
C8 C12 H12A 109.5(3) ?
C8 C12 H12B 109.5(3) ?
H12A C12 H12B 109.5 ?
C8 C12 H12C 109.5(3) ?
H12A C12 H12C 109.5 ?
H12B C12 H12C 109.5 ?
N1 C13 C14 110.3(4) ?
N1 C13 H13A 109.6(2) ?
C14 C13 H13A 109.6(3) ?
N1 C13 H13B 109.6(2) ?
C14 C13 H13B 109.6(3) ?
H13A C13 H13B 108.1 ?
C15 C14 C19 118.8(5) ?
C15 C14 C13 121.3(4) ?
C19 C14 C13 119.9(4) ?
C14 C15 C16 120.6(5) ?
C14 C15 H15 119.7(3) ?
C16 C15 H15 119.7(3) ?
C17 C16 C15 120.4(5) ?
C17 C16 H16 119.8(3) ?
C15 C16 H16 119.8(3) ?
C16 C17 C18 120.0(5) ?
C16 C17 H17 120.0(3) ?
C18 C17 H17 120.0(3) ?
C17 C18 C19 119.4(5) ?
C17 C18 H18 120.3(3) ?
C19 C18 H18 120.3(3) ?
C14 C19 C18 120.7(5) ?
C14 C19 H19 119.6(3) ?
C18 C19 H19 119.6(3) ?

loop_
_geom_bond_atom_site_label_1
_geom_bond_atom_site_label_2
_geom_bond_site_symmetry_2
_geom_bond_distance
_geom_bond_publ_flag
N1 O1 . 1.439(5) yes
N1 C1 . 1.444(6) yes
N1 C13 . 1.482(6) yes
O1 H(O) . .84 ?
O2 C4 . 1.437(6) yes
O2 C1 . 1.456(5) yes
O3 C2 . 1.424(6) yes
O3 C8 . 1.430(6) yes
O4 C8 . 1.430(6) yes
O4 C3 . 1.433(6) yes
O5 C5 . 1.425(6) yes
O5 C7 . 1.437(6) yes
O6 C6 . 1.421(6) yes
O6 C7 . 1.426(6) yes
C1 C2 . 1.535(6) ?
C1 H1 . 1.00 ?
C2 C3 . 1.529(6) ?
C2 H2 . 1.00 ?
C3 C4 . 1.519(6) ?
C3 H3 . 1.00 ?
C4 C5 . 1.511(7) ?
C4 H4 . 1.00 ?
C5 C6 . 1.503(7) ?
C5 H5 . 1.00 ?
C6 H6A . .99 ?
C6 H6B . .99 ?
C7 C10 . 1.504(9) ?
C7 C9 . 1.511(8) ?
C8 C12 . 1.508(8) ?
C8 C11 . 1.517(7) ?
C9 H9A . .98 ?
C9 H9B . .98 ?
C9 H9C . .98 ?
C10 H10A . .98 ?
C10 H10B . .98 ?
C10 H10C . .98 ?
C11 H11A . .98 ?
C11 H11B . .98 ?
C11 H11C . .98 ?
C12 H12A . .98 ?
C12 H12B . .98 ?
C12 H12C . .98 ?
C13 C14 . 1.512(7) ?
C13 H13A . .99 ?
C13 H13B . .99 ?
C14 C15 . 1.384(7) ?
C14 C19 . 1.389(7) ?
C15 C16 . 1.392(8) ?
C15 H15 . .95 ?
C16 C17 . 1.372(8) ?
C16 H16 . .95 ?
C17 C18 . 1.389(8) ?
C17 H17 . .95 ?
C18 C19 . 1.400(8) ?
C18 H18 . .95 ?
C19 H19 . .95 ?

loop_
_geom_torsion_atom_site_label_1
_geom_torsion_atom_site_label_2
_geom_torsion_atom_site_label_3
_geom_torsion_atom_site_label_4
_geom_torsion
_geom_torsion_publ_flag
O2 C1 C2 C3 1.8(5) yes
C1 C2 C3 C4 18.1(5) ?
C5 O5 C7 O6 1.1(5) ?
O5 C7 O6 C6 21.7(5) ?
C3 C2 O3 C8 1.3(5) ?
C2 O3 C8 O4 -23.2(5) ?
C4 O2 C1 N1 102.3(4) ?
C3 C2 C1 N1 -123.9(4) yes
O3 C2 C1 N1 122.5(4) yes
O2 C4 C5 C6 68.9(5) yes
C3 C4 C5 O5 -59.0(5) yes
O2 C1 N1 C13 56.1(5) yes
C1 N1 C13 C14 169.2(4) yes
N1 C13 C14 C15 94.4(5) yes

loop_
_cod_related_entry_id
_cod_related_entry_database
_cod_related_entry_code
1 ChemSpider 8794194
